data_4331614
loop_
_publ_author_name
'Salmon, Lionel'
'Thu\'ery, Pierre'
'Rivi\`ere, Eric'
'Ephritikhine, Michel'

_publ_section_title
;
 Synthesis, Structure, and Magnetic Behavior of a Series of Trinuclear
 Schiff Base Complexes of 5f (UIV, ThIV) and 3d (CuII, ZnII) Ions
;
_journal_issue 1
_journal_name_full 'Inorganic Chemistry'
_journal_page_first 83
_journal_page_last 93
_journal_paper_doi 10.1021/ic0512375
_journal_volume 45
_journal_year 2006
_chemical_formula_sum 'C46 H42 Cu2 N6 O8 U'
_chemical_formula_weight 1171.97
_space_group_IT_number 14
_symmetry_cell_setting monoclinic
_symmetry_space_group_name_Hall '-P 2ybc'
_symmetry_space_group_name_H-M 'P 1 21/c 1'
_atom_sites_solution_hydrogens geom
_atom_sites_solution_primary direct
_atom_sites_solution_secondary difmap
_audit_creation_method SHELXL-97
_cell_angle_alpha 90.00
_cell_angle_beta 91.658(4)
_cell_angle_gamma 90.00
_cell_formula_units_Z 4
_cell_length_a 19.7974(11)
_cell_length_b 16.0236(10)
_cell_length_c 13.0921(8)
_cell_measurement_reflns_used 28171
_cell_measurement_temperature 100(2)
_cell_measurement_theta_max 25.68
_cell_measurement_theta_min 2.84
_cell_volume 4151.4(4)
_computing_cell_refinement 'HKL2000 (Otwinowski & Minor, 1997)'
_computing_data_collection 'Kappa-CCD software (Nonius B.V., 1998)'
_computing_data_reduction 'HKL2000 (Otwinowski & Minor, 1997)'
_computing_molecular_graphics 'SHELXTL (Sheldrick, 1999)'
_computing_publication_material 'SHELXTL (Sheldrick, 1999)'
_computing_structure_refinement 'SHELXL-97 (Sheldrick, 1997)'
_computing_structure_solution 'SHELXS-97 (Sheldrick, 1997)'
_diffrn_ambient_temperature 100(2)
_diffrn_measured_fraction_theta_full 0.995
_diffrn_measured_fraction_theta_max 0.995
_diffrn_measurement_device_type 'Nonius Kappa-CCD'
_diffrn_measurement_method '\f scans'
_diffrn_radiation_monochromator graphite
_diffrn_radiation_source 'fine-focus sealed tube'
_diffrn_radiation_type MoK\a
_diffrn_radiation_wavelength 0.71073
_diffrn_reflns_av_R_equivalents 0.0828
_diffrn_reflns_av_sigmaI/netI 0.1291
_diffrn_reflns_limit_h_max 24
_diffrn_reflns_limit_h_min -24
_diffrn_reflns_limit_k_max 19
_diffrn_reflns_limit_k_min -19
_diffrn_reflns_limit_l_max 15
_diffrn_reflns_limit_l_min -15
_diffrn_reflns_number 28171
_diffrn_reflns_theta_full 25.68
_diffrn_reflns_theta_max 25.68
_diffrn_reflns_theta_min 2.84
_diffrn_standards_decay_% none
_diffrn_standards_interval_time 0
_exptl_absorpt_coefficient_mu 4.971
_exptl_absorpt_correction_T_max 0.905
_exptl_absorpt_correction_T_min 0.748
_exptl_absorpt_correction_type refdelf
_exptl_absorpt_process_details 'program DELABS from PLATON (Spek, 2000)'
_exptl_crystal_colour 'translucent dark red'
_exptl_crystal_density_diffrn 1.875
_exptl_crystal_density_meas ?
_exptl_crystal_description needle
_exptl_crystal_F_000 2296
_exptl_crystal_size_max 0.25
_exptl_crystal_size_mid 0.08
_exptl_crystal_size_min 0.02
_refine_diff_density_max 0.985
_refine_diff_density_min -1.036
_refine_diff_density_rms 0.157
_refine_ls_extinction_method none
_refine_ls_goodness_of_fit_ref 0.966
_refine_ls_hydrogen_treatment constr
_refine_ls_matrix_type full
_refine_ls_number_parameters 568
_refine_ls_number_reflns 7839
_refine_ls_number_restraints 0
_refine_ls_restrained_S_all 0.966
_refine_ls_R_factor_all 0.1114
_refine_ls_R_factor_gt 0.0470
_refine_ls_shift/su_max 0.001
_refine_ls_shift/su_mean 0.000
_refine_ls_structure_factor_coef Fsqd
_refine_ls_weighting_details 'calc w=1/[\s^2^(Fo^2^)+(0.0204P)^2^] where P=(Fo^2^+2Fc^2^)/3'
_refine_ls_weighting_scheme calc
_refine_ls_wR_factor_gt 0.0801
_refine_ls_wR_factor_ref 0.0978
_reflns_number_gt 4525
_reflns_number_total 7839
_reflns_threshold_expression >2sigma(I)
_cod_data_source_file ic0512375sup1.cif
_cod_data_source_block 6
_cod_depositor_comments
;
The following automatic conversions were performed:

'_exptl_crystal_density_meas' value 'not measured' was changed to '?'
- the value is perceived as not measured.

Automatic conversion script
Id: cif_fix_values 3008 2015-01-20 13:52:24Z robertas 
;
_cod_original_sg_symbol_H-M 'P 21/c'
_cod_database_code 4331614

loop_
_symmetry_equiv_pos_as_xyz
'x, y, z'
'-x, y+1/2, -z+1/2'
'-x, -y, -z'
'x, -y-1/2, z-1/2'

loop_
_atom_site_label
_atom_site_type_symbol
_atom_site_fract_x
_atom_site_fract_y
_atom_site_fract_z
_atom_site_U_iso_or_equiv
_atom_site_adp_type
_atom_site_occupancy
_atom_site_symmetry_multiplicity
_atom_site_calc_flag
_atom_site_refinement_flags
U U 0.748572(14) 0.50021(3) 0.59635(2) 0.01982(9) Uani 1 1 d .
Cu1 Cu 0.82489(5) 0.29304(6) 0.58307(8) 0.0235(3) Uani 1 1 d .
Cu2 Cu 0.67052(5) 0.70647(6) 0.61626(8) 0.0232(2) Uani 1 1 d .
O1 O 0.8281(3) 0.5496(3) 0.7146(5) 0.0244(14) Uani 1 1 d .
O2 O 0.8263(3) 0.3940(3) 0.6647(4) 0.0227(13) Uani 1 1 d .
O3 O 0.7575(3) 0.3631(3) 0.5158(4) 0.0223(14) Uani 1 1 d .
O4 O 0.6709(3) 0.4782(3) 0.4668(5) 0.0269(15) Uani 1 1 d .
N1 N 0.8717(3) 0.2320(4) 0.7006(5) 0.0248(17) Uani 1 1 d .
N2 N 0.8086(3) 0.2025(4) 0.4822(5) 0.0208(15) Uani 1 1 d .
C1 C 0.8783(4) 0.5037(6) 0.7531(5) 0.0208(16) Uani 1 1 d .
C2 C 0.8772(4) 0.4170(6) 0.7284(6) 0.0225(19) Uani 1 1 d .
C3 C 0.9257(4) 0.3616(5) 0.7665(6) 0.0236(19) Uani 1 1 d .
C4 C 0.9791(4) 0.3942(5) 0.8299(7) 0.024(2) Uani 1 1 d .
H4 H 1.0126 0.3587 0.8559 0.029 Uiso 1 1 calc R
C5 C 0.9814(4) 0.4760(5) 0.8522(7) 0.029(2) Uani 1 1 d .
H5 H 1.0174 0.4964 0.8919 0.035 Uiso 1 1 calc R
C6 C 0.9307(4) 0.5318(5) 0.8172(7) 0.027(2) Uani 1 1 d .
H6 H 0.9324 0.5875 0.8370 0.032 Uiso 1 1 calc R
C7 C 0.9152(4) 0.2723(5) 0.7592(7) 0.028(2) Uani 1 1 d .
H7 H 0.9428 0.2395 0.8016 0.034 Uiso 1 1 calc R
C8 C 0.8633(4) 0.1421(5) 0.7274(7) 0.026(2) Uani 1 1 d .
H8A H 0.8588 0.1372 0.8007 0.031 Uiso 1 1 calc R
H8B H 0.9036 0.1119 0.7089 0.031 Uiso 1 1 calc R
C9 C 0.8017(5) 0.1021(6) 0.6737(7) 0.031(2) Uani 1 1 d .
H9A H 0.7662 0.1436 0.6669 0.038 Uiso 1 1 calc R
H9B H 0.7852 0.0575 0.7165 0.038 Uiso 1 1 calc R
C10 C 0.8159(5) 0.0662(6) 0.5669(7) 0.035(2) Uani 1 1 d .
H10A H 0.8455 0.0184 0.5754 0.041 Uiso 1 1 calc R
H10B H 0.7736 0.0464 0.5365 0.041 Uiso 1 1 calc R
C11 C 0.8475(4) 0.1263(5) 0.4935(7) 0.027(2) Uani 1 1 d .
H11A H 0.8929 0.1398 0.5180 0.033 Uiso 1 1 calc R
H11B H 0.8508 0.0997 0.4273 0.033 Uiso 1 1 calc R
C12 C 0.7663(4) 0.2062(6) 0.4048(7) 0.026(2) Uani 1 1 d .
H12 H 0.7649 0.1598 0.3621 0.031 Uiso 1 1 calc R
C13 C 0.7212(4) 0.2737(5) 0.3773(7) 0.024(2) Uani 1 1 d .
C14 C 0.7173(4) 0.3465(5) 0.4329(6) 0.0206(19) Uani 1 1 d .
C15 C 0.6707(4) 0.4116(5) 0.4067(6) 0.0203(19) Uani 1 1 d .
C16 C 0.6277(4) 0.3992(5) 0.3221(7) 0.024(2) Uani 1 1 d .
H16 H 0.5968 0.4402 0.3024 0.029 Uiso 1 1 calc R
C17 C 0.6314(5) 0.3243(6) 0.2665(7) 0.030(2) Uani 1 1 d .
H17 H 0.6018 0.3163 0.2109 0.036 Uiso 1 1 calc R
C18 C 0.6762(4) 0.2635(5) 0.2908(7) 0.025(2) Uani 1 1 d .
H18 H 0.6779 0.2152 0.2515 0.030 Uiso 1 1 calc R
O5 O 0.6775(3) 0.4383(3) 0.7106(5) 0.0219(14) Uani 1 1 d .
O6 O 0.6733(3) 0.5976(3) 0.6818(4) 0.0207(13) Uani 1 1 d .
O7 O 0.7373(3) 0.6447(3) 0.5384(5) 0.0231(14) Uani 1 1 d .
O8 O 0.8203(3) 0.5336(3) 0.4689(5) 0.0249(14) Uani 1 1 d .
N3 N 0.6237(3) 0.7540(4) 0.7392(6) 0.0227(16) Uani 1 1 d .
N4 N 0.6841(3) 0.8061(4) 0.5288(6) 0.0240(16) Uani 1 1 d .
C19 C 0.6290(4) 0.4791(5) 0.7582(6) 0.023(2) Uani 1 1 d .
C20 C 0.6255(4) 0.5674(6) 0.7418(7) 0.024(2) Uani 1 1 d .
C21 C 0.5791(4) 0.6178(5) 0.7918(7) 0.025(2) Uani 1 1 d .
C22 C 0.5301(4) 0.5781(5) 0.8532(6) 0.025(2) Uani 1 1 d .
H22 H 0.4976 0.6097 0.8852 0.030 Uiso 1 1 calc R
C23 C 0.5313(4) 0.4922(6) 0.8648(6) 0.0256(19) Uani 1 1 d .
H23 H 0.4989 0.4665 0.9042 0.031 Uiso 1 1 calc R
C24 C 0.5806(4) 0.4433(5) 0.8181(7) 0.024(2) Uani 1 1 d .
H24 H 0.5806 0.3858 0.8278 0.029 Uiso 1 1 calc R
C25 C 0.5852(4) 0.7072(5) 0.7941(7) 0.026(2) Uani 1 1 d .
H25 H 0.5585 0.7349 0.8404 0.031 Uiso 1 1 calc R
C26 C 0.6278(5) 0.8431(5) 0.7747(8) 0.029(2) Uani 1 1 d .
H26A H 0.6302 0.8439 0.8488 0.035 Uiso 1 1 calc R
H26B H 0.5868 0.8719 0.7529 0.035 Uiso 1 1 calc R
C27 C 0.6875(4) 0.8894(5) 0.7349(7) 0.032(2) Uani 1 1 d .
H27A H 0.7242 0.8500 0.7268 0.039 Uiso 1 1 calc R
H27B H 0.7022 0.9299 0.7860 0.039 Uiso 1 1 calc R
C28 C 0.6755(5) 0.9356(6) 0.6323(8) 0.033(2) Uani 1 1 d .
H28A H 0.6460 0.9830 0.6436 0.040 Uiso 1 1 calc R
H28B H 0.7183 0.9572 0.6098 0.040 Uiso 1 1 calc R
C29 C 0.6447(4) 0.8826(5) 0.5489(7) 0.028(2) Uani 1 1 d .
H29A H 0.5993 0.8668 0.5674 0.034 Uiso 1 1 calc R
H29B H 0.6410 0.9153 0.4866 0.034 Uiso 1 1 calc R
C30 C 0.7247(4) 0.8110(6) 0.4544(7) 0.025(2) Uani 1 1 d .
H30 H 0.7245 0.8615 0.4194 0.030 Uiso 1 1 calc R
C31 C 0.7706(4) 0.7485(5) 0.4177(7) 0.023(2) Uani 1 1 d .
C32 C 0.7741(4) 0.6675(5) 0.4604(7) 0.024(2) Uani 1 1 d .
C33 C 0.8191(4) 0.6076(5) 0.4216(7) 0.023(2) Uani 1 1 d .
C34 C 0.8569(4) 0.6289(6) 0.3400(7) 0.027(2) Uani 1 1 d .
H34 H 0.8858 0.5894 0.3131 0.033 Uiso 1 1 calc R
C35 C 0.8533(4) 0.7097(6) 0.2944(8) 0.033(2) Uani 1 1 d .
H35 H 0.8796 0.7226 0.2388 0.040 Uiso 1 1 calc R
C36 C 0.8107(4) 0.7680(5) 0.3335(7) 0.030(2) Uani 1 1 d .
H36 H 0.8082 0.8209 0.3044 0.036 Uiso 1 1 calc R
N5 N 0.9323(4) 0.3257(4) 0.5216(6) 0.0240(16) Uani 1 1 d .
C37 C 0.9393(4) 0.3962(5) 0.4670(7) 0.027(2) Uani 1 1 d .
H37 H 0.9032 0.4334 0.4640 0.033 Uiso 1 1 calc R
C38 C 0.9973(4) 0.4167(5) 0.4148(6) 0.024(2) Uani 1 1 d .
H38 H 0.9998 0.4658 0.3772 0.028 Uiso 1 1 calc R
C39 C 1.0516(4) 0.3612(6) 0.4205(7) 0.028(2) Uani 1 1 d .
H39 H 1.0910 0.3723 0.3859 0.034 Uiso 1 1 calc R
C40 C 1.0462(4) 0.2904(6) 0.4777(7) 0.025(2) Uani 1 1 d .
H40 H 1.0822 0.2532 0.4838 0.029 Uiso 1 1 calc R
C41 C 0.9866(4) 0.2750(6) 0.5261(6) 0.026(2) Uani 1 1 d .
H41 H 0.9837 0.2264 0.5645 0.032 Uiso 1 1 calc R
N6 N 0.5572(3) 0.6786(4) 0.5484(6) 0.0229(17) Uani 1 1 d .
C42 C 0.5471(4) 0.6113(5) 0.4895(7) 0.028(2) Uani 1 1 d .
H42 H 0.5811 0.5714 0.4857 0.033 Uiso 1 1 calc R
C43 C 0.4863(4) 0.5994(6) 0.4332(7) 0.030(2) Uani 1 1 d .
H43 H 0.4804 0.5518 0.3933 0.036 Uiso 1 1 calc R
C44 C 0.4370(5) 0.6563(6) 0.4367(8) 0.032(2) Uani 1 1 d .
H44 H 0.3970 0.6490 0.3987 0.038 Uiso 1 1 calc R
C45 C 0.4462(4) 0.7270(6) 0.4985(7) 0.029(2) Uani 1 1 d .
H45 H 0.4129 0.7677 0.5023 0.035 Uiso 1 1 calc R
C46 C 0.5066(4) 0.7343(5) 0.5537(7) 0.025(2) Uani 1 1 d .
H46 H 0.5126 0.7802 0.5966 0.030 Uiso 1 1 calc R

loop_
_atom_site_aniso_label
_atom_site_aniso_U_11
_atom_site_aniso_U_22
_atom_site_aniso_U_33
_atom_site_aniso_U_23
_atom_site_aniso_U_13
_atom_site_aniso_U_12
U 0.01969(13) 0.01973(14) 0.02007(14) 0.00007(17) 0.00138(10) 0.00001(16)
Cu1 0.0248(5) 0.0206(6) 0.0251(6) -0.0017(5) -0.0007(5) 0.0013(5)
Cu2 0.0236(5) 0.0216(6) 0.0246(6) 0.0007(5) 0.0031(5) -0.0002(5)
O1 0.025(3) 0.020(3) 0.028(4) -0.005(3) -0.005(3) -0.003(3)
O2 0.023(3) 0.025(3) 0.019(3) -0.002(3) -0.004(3) 0.005(3)
O3 0.027(3) 0.025(3) 0.015(3) -0.001(3) 0.001(3) -0.005(3)
O4 0.022(3) 0.029(4) 0.029(3) -0.003(3) -0.004(3) 0.001(2)
N1 0.022(4) 0.023(4) 0.030(5) -0.001(3) -0.002(3) -0.001(3)
N2 0.019(3) 0.022(4) 0.021(4) 0.001(3) -0.001(3) 0.001(3)
C1 0.028(4) 0.021(4) 0.014(4) 0.006(5) 0.003(3) 0.001(5)
C2 0.012(4) 0.040(5) 0.015(5) 0.008(4) 0.002(3) 0.008(4)
C3 0.024(4) 0.030(5) 0.017(5) 0.001(4) 0.002(4) -0.005(4)
C4 0.019(4) 0.030(5) 0.022(5) 0.004(4) -0.003(4) 0.004(4)
C5 0.026(4) 0.033(6) 0.030(5) 0.002(4) 0.001(4) -0.003(4)
C6 0.030(5) 0.022(4) 0.029(5) -0.008(4) 0.006(4) -0.003(4)
C7 0.027(5) 0.033(5) 0.023(5) 0.000(4) 0.000(4) -0.003(4)
C8 0.032(5) 0.026(5) 0.019(5) 0.004(4) -0.001(4) -0.003(4)
C9 0.043(6) 0.034(5) 0.018(5) 0.004(4) 0.006(4) -0.010(5)
C10 0.043(6) 0.025(5) 0.035(6) -0.001(4) -0.003(5) 0.003(5)
C11 0.030(5) 0.021(5) 0.031(6) 0.000(4) 0.005(4) 0.002(4)
C12 0.030(5) 0.023(5) 0.025(5) 0.000(4) 0.007(4) -0.006(4)
C13 0.022(4) 0.030(5) 0.019(5) 0.003(4) 0.000(4) -0.010(4)
C14 0.019(4) 0.021(4) 0.022(5) -0.003(4) 0.000(4) -0.005(4)
C15 0.025(4) 0.017(4) 0.019(5) -0.007(4) -0.004(4) -0.002(4)
C16 0.024(4) 0.022(5) 0.027(5) 0.009(4) -0.001(4) -0.001(4)
C17 0.036(5) 0.033(5) 0.020(5) -0.010(4) -0.005(4) -0.014(5)
C18 0.023(4) 0.020(4) 0.032(6) -0.009(4) -0.002(4) -0.002(4)
O5 0.026(3) 0.015(3) 0.025(4) 0.000(3) 0.006(3) -0.003(3)
O6 0.024(3) 0.019(3) 0.019(3) 0.001(3) 0.000(3) 0.003(3)
O7 0.018(3) 0.021(3) 0.031(4) -0.002(3) 0.009(3) 0.003(3)
O8 0.023(3) 0.021(3) 0.031(4) 0.005(3) 0.007(3) 0.000(2)
N3 0.021(4) 0.016(4) 0.030(5) 0.003(3) -0.004(3) 0.004(3)
N4 0.024(4) 0.023(4) 0.025(4) -0.002(3) 0.000(3) 0.001(3)
C19 0.023(4) 0.028(6) 0.018(5) 0.000(4) -0.002(3) -0.009(4)
C20 0.021(4) 0.038(5) 0.015(5) 0.001(4) 0.000(4) 0.003(4)
C21 0.028(5) 0.030(5) 0.018(5) -0.003(4) -0.003(4) 0.003(4)
C22 0.022(4) 0.031(5) 0.022(5) -0.006(4) 0.002(4) -0.004(4)
C23 0.025(4) 0.035(5) 0.017(4) 0.010(5) 0.007(3) -0.010(5)
C24 0.026(5) 0.017(4) 0.030(5) 0.003(4) 0.000(4) -0.008(4)
C25 0.024(4) 0.032(5) 0.022(5) 0.007(4) -0.001(4) 0.013(4)
C26 0.034(5) 0.023(5) 0.029(6) 0.000(4) 0.000(5) 0.002(4)
C27 0.033(5) 0.024(5) 0.039(6) 0.002(4) -0.011(5) -0.003(4)
C28 0.034(5) 0.023(5) 0.042(7) -0.001(5) -0.003(5) -0.001(4)
C29 0.029(5) 0.025(5) 0.030(6) 0.006(4) 0.005(4) 0.006(4)
C30 0.023(4) 0.032(5) 0.019(5) 0.007(4) -0.004(4) -0.004(4)
C31 0.028(5) 0.022(5) 0.020(5) -0.001(4) 0.003(4) -0.006(4)
C32 0.020(4) 0.031(5) 0.020(5) 0.005(4) 0.005(4) 0.002(4)
C33 0.023(4) 0.021(5) 0.025(5) -0.001(4) 0.003(4) -0.001(4)
C34 0.020(4) 0.042(6) 0.019(5) 0.001(4) 0.001(4) 0.003(4)
C35 0.026(5) 0.033(5) 0.040(6) 0.004(5) 0.001(4) -0.005(4)
C36 0.026(5) 0.024(5) 0.040(6) 0.005(4) 0.000(4) -0.003(4)
N5 0.028(4) 0.021(4) 0.023(4) -0.001(3) 0.005(3) 0.001(3)
C37 0.035(5) 0.020(5) 0.027(5) -0.004(4) -0.002(4) 0.001(4)
C38 0.036(5) 0.023(5) 0.012(5) 0.003(4) 0.005(4) -0.005(4)
C39 0.029(5) 0.034(5) 0.022(5) 0.003(4) 0.002(4) -0.006(4)
C40 0.022(4) 0.027(5) 0.025(5) -0.006(4) 0.002(4) -0.001(4)
C41 0.030(5) 0.024(5) 0.025(6) 0.001(4) -0.004(4) 0.001(4)
N6 0.028(4) 0.017(4) 0.024(4) -0.003(3) 0.003(3) -0.003(3)
C42 0.032(5) 0.026(5) 0.024(5) 0.005(4) 0.003(4) -0.012(4)
C43 0.036(5) 0.031(5) 0.023(5) -0.004(4) -0.007(4) -0.008(5)
C44 0.024(5) 0.042(6) 0.029(6) 0.009(5) -0.006(4) -0.014(5)
C45 0.019(4) 0.038(6) 0.031(6) 0.011(5) 0.009(4) -0.001(4)
C46 0.023(4) 0.022(4) 0.030(5) -0.002(4) 0.002(4) 0.002(4)

loop_
_atom_type_symbol
_atom_type_description
_atom_type_scat_dispersion_real
_atom_type_scat_dispersion_imag
_atom_type_scat_source
C C 0.0033 0.0016 'International Tables Vol C Tables 4.2.6.8 and 6.1.1.4'
H H 0.0000 0.0000 'International Tables Vol C Tables 4.2.6.8 and 6.1.1.4'
N N 0.0061 0.0033 'International Tables Vol C Tables 4.2.6.8 and 6.1.1.4'
O O 0.0106 0.0060 'International Tables Vol C Tables 4.2.6.8 and 6.1.1.4'
Cu Cu 0.3201 1.2651 'International Tables Vol C Tables 4.2.6.8 and 6.1.1.4'
U U -9.6767 9.6646 'International Tables Vol C Tables 4.2.6.8 and 6.1.1.4'

loop_
_geom_angle_atom_site_label_1
_geom_angle_atom_site_label_2
_geom_angle_atom_site_label_3
_geom_angle
O4 U O8 85.0(2)
O4 U O5 90.3(2)
O8 U O5 167.81(19)
O4 U O1 168.44(19)
O8 U O1 89.1(2)
O5 U O1 97.4(2)
O4 U O7 82.08(19)
O8 U O7 66.71(19)
O5 U O7 123.79(19)
O1 U O7 86.47(19)
O4 U O3 66.21(19)
O8 U O3 80.88(19)
O5 U O3 86.93(19)
O1 U O3 122.61(19)
O7 U O3 136.4(2)
O4 U O2 124.55(18)
O8 U O2 91.86(19)
O5 U O2 81.56(19)
O1 U O2 65.46(19)
O7 U O2 145.40(18)
O3 U O2 58.68(18)
O4 U O6 91.82(18)
O8 U O6 125.66(19)
O5 U O6 65.6(2)
O1 U O6 83.58(19)
O7 U O6 59.15(19)
O3 U O6 145.22(18)
O2 U O6 131.34(18)
Cu1 U Cu2 178.51(3)
O3 Cu1 O2 76.5(2)
O3 Cu1 N2 91.4(3)
O2 Cu1 N2 167.8(2)
O3 Cu1 N1 156.9(3)
O2 Cu1 N1 89.1(3)
N2 Cu1 N1 102.4(3)
O3 Cu1 N5 109.4(2)
O2 Cu1 N5 90.2(2)
N2 Cu1 N5 93.8(3)
N1 Cu1 N5 88.2(3)
O6 Cu2 O7 76.5(2)
O6 Cu2 N4 166.6(3)
O7 Cu2 N4 90.1(3)
O6 Cu2 N3 89.7(3)
O7 Cu2 N3 158.8(3)
N4 Cu2 N3 103.2(3)
O6 Cu2 N6 90.6(2)
O7 Cu2 N6 110.3(2)
N4 Cu2 N6 94.3(3)
N3 Cu2 N6 85.4(3)
C1 O1 U 123.6(5)
C2 O2 Cu1 124.8(5)
C2 O2 U 119.3(5)
Cu1 O2 U 112.3(2)
C14 O3 Cu1 129.3(5)
C14 O3 U 118.3(5)
Cu1 O3 U 112.4(2)
C15 O4 U 123.7(5)
C7 N1 C8 114.5(7)
C7 N1 Cu1 119.2(6)
C8 N1 Cu1 126.3(5)
C12 N2 C11 116.5(7)
C12 N2 Cu1 125.2(6)
C11 N2 Cu1 118.2(5)
O1 C1 C6 126.0(9)
O1 C1 C2 116.7(7)
C6 C1 C2 117.3(7)
O2 C2 C3 123.2(8)
O2 C2 C1 114.5(7)
C3 C2 C1 122.4(7)
C2 C3 C4 118.0(8)
C2 C3 C7 120.7(8)
C4 C3 C7 120.2(8)
C5 C4 C3 120.3(8)
C4 C5 C6 121.9(8)
C1 C6 C5 120.1(8)
N1 C7 C3 128.1(8)
N1 C8 C9 112.9(7)
C8 C9 C10 114.1(8)
C11 C10 C9 115.4(8)
N2 C11 C10 111.9(7)
N2 C12 C13 127.6(8)
C14 C13 C18 118.2(8)
C14 C13 C12 123.2(8)
C18 C13 C12 118.6(8)
O3 C14 C13 123.3(7)
O3 C14 C15 114.2(7)
C13 C14 C15 122.5(8)
O4 C15 C16 125.3(7)
O4 C15 C14 117.1(7)
C16 C15 C14 117.6(7)
C15 C16 C17 119.6(8)
C18 C17 C16 122.5(8)
C17 C18 C13 119.6(8)
C19 O5 U 123.7(5)
C20 O6 Cu2 124.9(5)
C20 O6 U 119.2(5)
Cu2 O6 U 112.3(3)
C32 O7 Cu2 131.1(5)
C32 O7 U 117.0(5)
Cu2 O7 U 111.9(3)
C33 O8 U 122.9(5)
C25 N3 C26 113.9(8)
C25 N3 Cu2 120.7(6)
C26 N3 Cu2 125.4(6)
C30 N4 C29 115.4(7)
C30 N4 Cu2 125.8(6)
C29 N4 Cu2 118.8(5)
O5 C19 C24 125.8(7)
O5 C19 C20 116.5(7)
C24 C19 C20 117.7(8)
O6 C20 C21 123.5(8)
O6 C20 C19 114.4(7)
C21 C20 C19 121.9(8)
C20 C21 C22 118.2(8)
C20 C21 C25 121.8(8)
C22 C21 C25 119.4(8)
C23 C22 C21 119.7(8)
C22 C23 C24 121.1(7)
C19 C24 C23 121.2(8)
N3 C25 C21 127.9(8)
N3 C26 C27 113.5(8)
C26 C27 C28 115.8(7)
C29 C28 C27 114.2(7)
N4 C29 C28 113.1(7)
N4 C30 C31 128.6(8)
C32 C31 C36 119.3(8)
C32 C31 C30 122.0(8)
C36 C31 C30 118.7(8)
O7 C32 C31 122.5(8)
O7 C32 C33 117.2(7)
C31 C32 C33 120.3(8)
O8 C33 C34 125.6(8)
O8 C33 C32 115.9(8)
C34 C33 C32 118.5(8)
C33 C34 C35 122.2(8)
C36 C35 C34 119.2(9)
C35 C36 C31 120.5(8)
C37 N5 C41 115.8(8)
C37 N5 Cu1 118.4(6)
C41 N5 Cu1 125.3(6)
N5 C37 C38 123.9(8)
C37 C38 C39 117.9(8)
C40 C39 C38 119.1(8)
C39 C40 C41 118.8(8)
N5 C41 C40 124.4(8)
C42 N6 C46 117.8(7)
C42 N6 Cu2 118.6(6)
C46 N6 Cu2 122.7(5)
N6 C42 C43 121.5(8)
C44 C43 C42 120.2(9)
C43 C44 C45 119.2(8)
C46 C45 C44 117.8(8)
N6 C46 C45 123.4(8)

loop_
_geom_bond_atom_site_label_1
_geom_bond_atom_site_label_2
_geom_bond_distance
U O4 2.284(5)
U O8 2.286(6)
U O5 2.307(6)
U O1 2.316(5)
U O7 2.445(6)
U O3 2.446(6)
U O2 2.447(5)
U O6 2.451(5)
U Cu1 3.6535(11)
U Cu2 3.6607(11)
Cu1 O3 1.936(6)
Cu1 O2 1.939(6)
Cu1 N2 1.982(7)
Cu1 N1 2.024(7)
Cu1 N5 2.354(7)
Cu2 O6 1.944(6)
Cu2 O7 1.960(6)
Cu2 N4 1.988(7)
Cu2 N3 2.029(7)
Cu2 N6 2.431(7)
O1 C1 1.323(9)
O1 O2 2.577(8)
O1 O4 4.577(7)
O2 C2 1.341(9)
O2 O3 2.398(8)
O2 N1 2.782(9)
O3 C14 1.354(9)
O3 O4 2.587(8)
O3 N2 2.803(9)
O4 C15 1.326(9)
N1 C7 1.307(10)
N1 C8 1.493(10)
N1 N2 3.123(10)
N2 C12 1.296(10)
N2 C11 1.450(10)
C1 C6 1.391(11)
C1 C2 1.427(12)
C2 C3 1.390(11)
C3 C4 1.424(11)
C3 C7 1.448(11)
C4 C5 1.344(11)
C5 C6 1.411(12)
C8 C9 1.530(11)
C9 C10 1.545(12)
C10 C11 1.509(12)
C12 C13 1.443(12)
C13 C14 1.378(11)
C13 C18 1.429(11)
C14 C15 1.427(11)
C15 C16 1.390(11)
C16 C17 1.407(12)
C17 C18 1.350(12)
O5 C19 1.330(10)
O5 O6 2.580(8)
O5 O8 4.567(8)
O6 C20 1.337(10)
O6 O7 2.416(8)
O6 N3 2.802(8)
O7 C32 1.322(10)
O7 O8 2.605(8)
O7 N4 2.793(9)
O8 C33 1.337(9)
N3 C25 1.299(10)
N3 C26 1.503(10)
N3 N4 3.148(10)
N4 C30 1.283(10)
N4 C29 1.481(10)
C19 C24 1.381(11)
C19 C20 1.434(12)
C20 C21 1.399(11)
C21 C22 1.427(12)
C21 C25 1.438(12)
C22 C23 1.384(12)
C23 C24 1.406(11)
C26 C27 1.502(12)
C27 C28 1.546(13)
C28 C29 1.500(12)
C30 C31 1.445(12)
C31 C32 1.414(11)
C31 C36 1.413(12)
C32 C33 1.415(11)
C33 C34 1.365(12)
C34 C35 1.427(12)
C35 C36 1.367(12)
N5 C37 1.346(11)
N5 C41 1.348(10)
C37 C38 1.393(12)
C38 C39 1.396(12)
C39 C40 1.364(12)
C40 C41 1.378(12)
N6 C42 1.338(11)
N6 C46 1.344(10)
C42 C43 1.406(12)
C43 C44 1.338(12)
C44 C45 1.401(13)
C45 C46 1.384(11)
